data_4003664
loop_
_publ_author_name
'Cohen-Gerassi, Dana'
'Arnon, Zohar A.'
'Guterman, Tom'
'Levin, Aviad'
'Ghosh, Moumita'
'Aviv, Moran'
'Levy, Davide'
'Knowles, Tuomas P. J.'
'Shacham-Diamand, Yosi'
'Adler-Abramovich, Lihi'

_publ_section_title
;
 Phase Transition and Crystallization Kinetics of a Supramolecular System
 in a Microfluidic Platform
;
_journal_name_full 'Chemistry of Materials'
_journal_paper_doi 10.1021/acs.chemmater.0c02187
_journal_year 2020
_chemical_formula_moiety 'C24H16F5NO4  '
_chemical_formula_structural 'C24H16F5NO4  '
_chemical_formula_sum 'C48 H32 F10 N2 O8'
_chemical_formula_weight 954.77
_chemical_melting_point 502
_chemical_name_common Fmoc-pentafluoro-L-phenylalanine
_chemical_name_systematic '(S)-2-(Fmoc-amino)-3-(pentafluorophenyl)propionic acid '
_space_group_IT_number 4
_space_group_name_Hall 'P 2yb'
_space_group_name_H-M_alt 'P 1 21 1'
_symmetry_cell_setting monoclinic
_symmetry_space_group_name_Hall 'P 2yb'
_symmetry_space_group_name_H-M 'P 1 21 1'
_audit_creation_date 2019-12-09T10:27
_audit_creation_method 'created in GSAS-II'
_audit_update_record
;
2020-01-05 deposited with the CCDC.	2020-01-22 downloaded from the CCDC.
;
_cell_angle_alpha 90
_cell_angle_beta 92.016(27)
_cell_angle_gamma 90
_cell_formula_units_Z 2
_cell_length_a 28.104(7)
_cell_length_b 4.9819(15)
_cell_length_c 15.811(6)
_cell_measurement_temperature 300
_cell_volume 2212.3(12)
_computing_structure_refinement 'GSAS-II (Toby & Von Dreele, J. Appl. Cryst. 46, 544-549, 2013)'
_computing_structure_solution EXPO2014
_diffrn_ambient_pressure 100
_diffrn_ambient_temperature 300
_diffrn_detector 'LINEAR DETECTOR'
_diffrn_detector_type 'BRUKER LYNXEYE XE'
_diffrn_measurement_device_type 'BRUKER D8 DISCOVER'
_diffrn_radiation_monochromator 'Goebel mirror'
_diffrn_radiation_polarisn_ratio 1.0000
_diffrn_radiation_probe x-ray
_diffrn_radiation_type CuK\a~1,2~
_diffrn_source ' sealed X-ray tube       '
_diffrn_source_target Cu
_diffrn_source_type ' Siemens KFL Cu 2KDC'
_exptl_crystal_colour colorless
_exptl_crystal_density_diffrn 1.4332
_exptl_crystal_description powder
_exptl_crystal_F_000 976
_pd_block_id
;
2019-12-09T10:27|Fmoc-F5-strucorr-r7-noRB-FIN|LevyDavide|BrukerD8discover
;
_pd_calc_method 'Rietveld Refinement'
_pd_char_colour white
_pd_char_particle_morphology powder
_pd_meas_2theta_range_inc 0.02014
_pd_meas_2theta_range_max 60.00779
_pd_meas_2theta_range_min 2.50010
_pd_meas_number_of_points 2856
_pd_meas_scan_method cont
_pd_phase_name 'C24 H16 F5 N O4'
_pd_proc_info_datetime 2019-12-09T10:27
_pd_proc_ls_background_function
;
Background function: "chebyschev" function with 15 terms:
    74335.441, 20037.245, -164636.066, -1.049814102e6, 1.397290235e6, 
    7.248196489e6, -7.177764783e6, -2.5342909945e7, 2.2763576685e7, 
    4.4244342314e7, -3.9011500726e7, -3.7045847417e7, 3.2866586035e7, 
    1.1787736852e7, -1.0583951463e7, 
;
_pd_proc_ls_pref_orient_corr none
_pd_proc_ls_profile_function
;
Finger-Cox-Jephcoat function parameters U, V, W, X, Y, SH/L:
  peak variance(Gauss) = Utan(Th)^2^+Vtan(Th)+W:
  peak HW(Lorentz) = X/cos(Th)+Ytan(Th); SH/L = S/L+H/L
  U, V, W in (centideg)^2^, X & Y in centideg
    1.715, -1.063, 5.956, 0.000, 0.000, 0.007, 
  Crystallite size in microns with "isotropic" model:
  parameters: Size, G/L mix
    0.100, 1.000, 
  Microstrain, "isotropic" model (10^6^ * delta Q/Q)
    parameters: Mustrain, G/L mix
    1000.000, 1.000, 

;
_pd_proc_ls_prof_R_factor 0.05013
_pd_proc_ls_prof_wR_expected 0.00331
_pd_proc_ls_prof_wR_factor 0.07135
_pd_spec_mounting 'quartz capillary'
_pd_spec_mount_mode transmission
_pd_spec_shape cylinder
_pd_spec_size_axial 0.05
_pd_spec_size_equat .001
_refine_ls_goodness_of_fit_all 31.967
_refine_ls_matrix_type full
_refine_ls_number_parameters 209
_refine_ls_R_Fsqd_factor 0.29649
_refine_ls_wR_factor_obs 0.09958
_reflns_d_resolution_high 2.253
_reflns_d_resolution_low 28.086
_reflns_limit_h_max 7
_reflns_limit_h_min 7
_reflns_limit_k_max 1
_reflns_limit_k_min 1
_reflns_limit_l_max -5
_reflns_limit_l_min -5
_reflns_number_total 271
_cod_data_source_file cm0c02187_si_003.cif
_cod_data_source_block Fmoc-F5-phe
_cod_original_cell_volume 2212.4(9)
_cod_database_code 4003664
_refine_ls_r_f_factor 0.15941
_gsas_proc_ls_prof_r_b_factor 0.08219
_gsas_proc_ls_prof_wr_b_factor 0.11462

loop_
_space_group_symop_id
_space_group_symop_operation_xyz
1 x,y,z
2 -x,1/2+y,-z

loop_
_atom_site_label
_atom_site_type_symbol
_atom_site_fract_x
_atom_site_fract_y
_atom_site_fract_z
_atom_site_occupancy
_atom_site_adp_type
_atom_site_U_iso_or_equiv
_atom_site_symmetry_multiplicity
C C 0.16467(30) 0.9919(18) 0.7499(6) 1.000 Uiso 0.035 2
C1 C 0.1382(6) 1.032(4) 0.6641(8) 1.000 Uiso 0.035 2
C2 C 0.1046(20) 1.202(9) 0.6356(21) 1.000 Uiso 0.035 2
C3 C 0.0851(21) 1.172(12) 0.5575(23) 1.000 Uiso 0.035 2
C4 C 0.100(3) 0.976(17) 0.5067(31) 1.000 Uiso 0.035 2
C5 C 0.1364(16) 0.815(8) 0.5325(16) 1.000 Uiso 0.035 2
C6 C 0.1547(14) 0.835(8) 0.6113(15) 1.000 Uiso 0.035 2
C7 C 0.1945(14) 0.723(10) 0.6437(15) 1.000 Uiso 0.035 2
C8 C 0.2222(10) 0.543(8) 0.6070(15) 1.000 Uiso 0.035 2
C9 C 0.2604(11) 0.446(9) 0.6496(11) 1.000 Uiso 0.035 2
C10 C 0.2675(10) 0.505(5) 0.7316(7) 1.000 Uiso 0.035 2
C11 C 0.2410(8) 0.694(5) 0.7671(13) 1.000 Uiso 0.035 2
C12 C 0.2013(5) 0.778(4) 0.7267(9) 1.000 Uiso 0.035 2
C13 C 0.13080(27) 0.9071(18) 0.8232(6) 1.000 Uiso 0.035 2
C14 C 0.1577(6) 0.656(6) 0.9327(11) 1.000 Uiso 0.035 2
C15 C 0.1112(4) 0.2942(15) 1.0087(6) 1.000 Uiso 0.035 2
C16 C 0.0732(7) 0.2596(20) 0.9375(13) 1.000 Uiso 0.035 2
C17 C 0.09812(29) 0.1839(15) 1.0983(6) 1.000 Uiso 0.035 2
C18 C 0.0729(7) 0.367(4) 1.1625(13) 1.000 Uiso 0.035 2
C19 C 0.0431(23) 0.228(8) 1.211(4) 1.000 Uiso 0.035 2
C20 C 0.032(6) 0.306(20) 1.289(6) 1.000 Uiso 0.035 2
C21 C 0.048(7) 0.539(24) 1.319(6) 1.000 Uiso 0.035 2
C22 C 0.075(5) 0.691(19) 1.271(5) 1.000 Uiso 0.035 2
C23 C 0.0846(20) 0.615(6) 1.1916(31) 1.000 Uiso 0.035 2
F F 0.0267(14) -0.029(8) 1.183(4) 1.000 Uiso 0.035 2
F1 F 0.004(5) 0.136(23) 1.341(4) 1.000 Uiso 0.035 2
F2 F 0.036(5) 0.628(24) 1.402(5) 1.000 Uiso 0.035 2
F3 F 0.094(3) 0.940(15) 1.304(5) 1.000 Uiso 0.035 2
F4 F 0.1148(23) 0.781(8) 1.143(5) 1.000 Uiso 0.035 2
H H 0.10841 0.70347 1.02915 1.000 Uiso 0.035 2
H1 H 0.18359 1.18031 0.76622 1.000 Uiso 0.035 2
H2 H 0.09554 1.37765 0.67354 1.000 Uiso 0.035 2
H3 H 0.05428 1.29496 0.53743 1.000 Uiso 0.035 2
H4 H 0.08445 0.95327 0.44235 1.000 Uiso 0.035 2
H5 H 0.14616 0.64290 0.49359 1.000 Uiso 0.035 2
H6 H 0.21036 0.45087 0.54663 1.000 Uiso 0.035 2
H7 H 0.28550 0.31680 0.61736 1.000 Uiso 0.035 2
H8 H 0.29022 0.37457 0.77175 1.000 Uiso 0.035 2
H9 H 0.25503 0.80574 0.82283 1.000 Uiso 0.035 2
H10 H 0.06000 0.65000 0.92000 1.000 Uiso 0.035 2
H11 H 0.13730 1.02147 0.87270 1.000 Uiso 0.035 2
H12 H 0.09408 0.94365 0.79847 1.000 Uiso 0.035 2
H13 H 0.14312 0.18809 0.98996 1.000 Uiso 0.035 2
H15 H 0.13168 0.11714 1.12903 1.000 Uiso 0.035 2
H16 H 0.07579 0.00603 1.08702 1.000 Uiso 0.035 2
N N 0.13337(31) 0.5642(18) 1.0124(11) 1.000 Uiso 0.035 2
O O 0.1345(8) 0.6316(29) 0.8520(12) 1.000 Uiso 0.035 2
O1 O 0.2012(8) 0.668(19) 0.9353(19) 1.000 Uiso 0.035 2
O2 O 0.0617(11) 0.475(10) 0.889(5) 1.000 Uiso 0.035 2
O3 O 0.039(3) 0.029(23) 0.926(4) 1.000 Uiso 0.035 2
C24 C 0.49139(28) 0.1101(18) 0.8101(6) 1.000 Uiso 0.035 2
C25 C 0.4509(3) -0.028(4) 0.7579(10) 1.000 Uiso 0.035 2
C26 C 0.45096(27) -0.172(19) 0.686(4) 1.000 Uiso 0.035 2
C27 C 0.40959(28) -0.247(13) 0.649(3) 1.000 Uiso 0.035 2
C28 C 0.36827(27) -0.164(11) 0.6796(24) 1.000 Uiso 0.035 2
C29 C 0.36841(29) -0.026(18) 0.752(3) 1.000 Uiso 0.035 2
C30 C 0.4095(3) 0.020(10) 0.7951(20) 1.000 Uiso 0.035 2
C31 C 0.4160(4) 0.171(11) 0.8644(23) 1.000 Uiso 0.035 2
C32 C 0.38271(28) 0.261(9) 0.9153(18) 1.000 Uiso 0.035 2
C33 C 0.3956(5) 0.409(19) 0.983(4) 1.000 Uiso 0.035 2
C34 C 0.4415(11) 0.47(4) 0.999(8) 1.000 Uiso 0.035 2
C35 C 0.4749(7) 0.398(16) 0.945(3) 1.000 Uiso 0.035 2
C36 C 0.4624(4) 0.258(4) 0.8757(11) 1.000 Uiso 0.035 2
C37 C 0.52691(27) 0.2959(15) 0.7636(5) 1.000 Uiso 0.035 2
C38 C 0.5832(5) 0.354(4) 0.682(4) 1.000 Uiso 0.035 2
C39 C 0.67788(28) 0.3683(16) 0.6303(6) 1.000 Uiso 0.035 2
C40 C 0.6649(6) 0.482(4) 0.5409(9) 1.000 Uiso 0.035 2
C41 C 0.71998(29) 0.5032(15) 0.6838(5) 1.000 Uiso 0.035 2
C42 C 0.7448(7) 0.339(4) 0.7553(11) 1.000 Uiso 0.035 2
C43 C 0.7188(22) 0.331(16) 0.8251(25) 1.000 Uiso 0.035 2
C44 C 0.726(5) 0.140(32) 0.884(7) 1.000 Uiso 0.035 2
C45 C 0.762(6) -0.03(4) 0.878(10) 1.000 Uiso 0.035 2
C46 C 0.791(5) -0.018(31) 0.813(8) 1.000 Uiso 0.035 2
C47 C 0.7842(17) 0.173(13) 0.7540(28) 1.000 Uiso 0.035 2
F5 F 0.679(4) 0.509(23) 0.832(6) 1.000 Uiso 0.035 2
F6 F 0.696(4) 0.128(18) 0.955(5) 1.000 Uiso 0.035 2
F7 F 0.769(3) -0.235(14) 0.941(4) 1.000 Uiso 0.035 2
F8 F 0.829(4) -0.202(22) 0.807(7) 1.000 Uiso 0.035 2
F9 F 0.815(3) 0.182(21) 0.684(5) 1.000 Uiso 0.035 2
H17 H 0.63913 0.09391 0.70105 1.000 Uiso 0.035 2
H18 H 0.51224 -0.04670 0.84333 1.000 Uiso 0.035 2
H19 H 0.48500 -0.23412 0.65981 1.000 Uiso 0.035 2
H20 H 0.40954 -0.39270 0.59626 1.000 Uiso 0.035 2
H21 H 0.33444 -0.23467 0.65084 1.000 Uiso 0.035 2
H22 H 0.33471 0.03325 0.78014 1.000 Uiso 0.035 2
H23 H 0.34517 0.25046 0.89462 1.000 Uiso 0.035 2
H24 H 0.36826 0.48349 1.02543 1.000 Uiso 0.035 2
H25 H 0.45174 0.59460 1.05479 1.000 Uiso 0.035 2
H26 H 0.51207 0.46096 0.95578 1.000 Uiso 0.035 2
H27 H 0.60000 0.62704 0.57236 1.000 Uiso 0.035 2
H28 H 0.50711 0.45464 0.73071 1.000 Uiso 0.035 2
H29 H 0.55175 0.38556 0.81129 1.000 Uiso 0.035 2
H31 H 0.68845 0.15874 0.62074 1.000 Uiso 0.035 2
H32 H 0.70512 0.68067 0.71258 1.000 Uiso 0.035 2
H33 H 0.74848 0.57162 0.64118 1.000 Uiso 0.035 2
N1 N 0.6347(3) 0.2849(18) 0.6813(12) 1.000 Uiso 0.035 2
O4 O 0.5526(5) 0.147(3) 0.7029(12) 1.000 Uiso 0.035 2
O5 O 0.5708(12) 0.582(4) 0.690(10) 1.000 Uiso 0.035 2
O6 O 0.6923(9) 0.647(7) 0.5142(22) 1.000 Uiso 0.035 2
O7 O 0.6171(8) 0.521(5) 0.5269(9) 1.000 Uiso 0.035 2

loop_
_atom_type_symbol
_atom_type_number_in_cell
C 96
H 64
F 20
N 4
O 16

loop_
_diffrn_radiation_wavelength
_diffrn_radiation_wavelength_wt
_diffrn_radiation_wavelength_id
1.54050 1.0 1
1.54430 0.5000 2

loop_
_geom_angle_atom_site_label_1
_geom_angle_atom_site_label_2
_geom_angle_atom_site_label_3
_geom_angle
_geom_angle_site_symmetry_1
_geom_angle_site_symmetry_2
_geom_angle_site_symmetry_3
_geom_angle_publ_flag
C1 C C12 100.7(5) 1_555 1_555 1_555 yes
C1 C H1 108.1(8) 1_555 1_555 1_555 yes
C12 C H1 109.0(7) 1_555 1_555 1_555 yes
C C1 C2 133.8(6) 1_555 1_555 1_555 yes
C C1 C6 106.3(5) 1_555 1_555 1_555 yes
C2 C1 C6 119.9(6) 1_555 1_555 1_555 yes
C1 C2 C3 119.8(6) 1_555 1_555 1_555 yes
C1 C2 H2 120.0(7) 1_555 1_555 1_555 yes
C3 C2 H2 119.9(8) 1_555 1_555 1_555 yes
C2 C3 C4 120.3(6) 1_555 1_555 1_555 yes
C2 C3 H3 119.7(8) 1_555 1_555 1_555 yes
C4 C3 H3 119.8(7) 1_555 1_555 1_555 yes
C3 C4 C5 120.3(6) 1_555 1_555 1_555 yes
C3 C4 H4 119.8(6) 1_555 1_555 1_555 yes
C5 C4 H4 119.8(7) 1_555 1_555 1_555 yes
C4 C5 C6 119.9(7) 1_555 1_555 1_555 yes
C4 C5 H5 119.8(8) 1_555 1_555 1_555 yes
C6 C5 H5 119.3(8) 1_555 1_555 1_555 yes
C1 C6 C5 119.6(6) 1_555 1_555 1_555 yes
C1 C6 C7 111.2(7) 1_555 1_555 1_555 yes
C5 C6 C7 128.0(8) 1_555 1_555 1_555 yes
C6 C7 C8 127.4(6) 1_555 1_555 1_555 yes
C6 C7 C12 112.2(7) 1_555 1_555 1_555 yes
C8 C7 C12 119.7(8) 1_555 1_555 1_555 yes
C7 C8 C9 119.6(6) 1_555 1_555 1_555 yes
C7 C8 H6 119.7(8) 1_555 1_555 1_555 yes
C9 C8 H6 120.0(8) 1_555 1_555 1_555 yes
C8 C9 C10 120.0(7) 1_555 1_555 1_555 yes
C8 C9 H7 119.8(6) 1_555 1_555 1_555 yes
C10 C9 H7 120.1(6) 1_555 1_555 1_555 yes
C9 C10 C11 119.6(6) 1_555 1_555 1_555 yes
C9 C10 H8 119.7(8) 1_555 1_555 1_555 yes
C11 C10 H8 119.8(8) 1_555 1_555 1_555 yes
C10 C11 C12 119.2(6) 1_555 1_555 1_555 yes
C10 C11 H9 120.2(8) 1_555 1_555 1_555 yes
C12 C11 H9 119.7(7) 1_555 1_555 1_555 yes
C C12 C7 107.5(5) 1_555 1_555 1_555 yes
C C12 C11 131.2(6) 1_555 1_555 1_555 yes
C7 C12 C11 119.5(7) 1_555 1_555 1_555 yes
H11 C13 H12 109.4(8) 1_555 1_555 1_555 yes
H11 C13 O 106.9(8) 1_555 1_555 1_555 yes
H12 C13 O 108.9(9) 1_555 1_555 1_555 yes
N C14 O 120.9(9) 1_555 1_555 1_555 yes
N C14 O1 117.7(9) 1_555 1_555 1_555 yes
O C14 O1 117.5(9) 1_555 1_555 1_555 yes
C16 C15 H13 107.7(6) 1_555 1_555 1_555 yes
C16 C15 N 114.3(7) 1_555 1_555 1_555 yes
H13 C15 N 95.9(7) 1_555 1_555 1_555 yes
C15 C16 O2 118.3(7) 1_555 1_555 1_555 yes
C15 C16 O3 126.8(9) 1_555 1_555 1_555 yes
O2 C16 O3 113.4(7) 1_555 1_555 1_555 yes
C18 C17 H15 107.1(8) 1_555 1_555 1_555 yes
C18 C17 H16 108.0(8) 1_555 1_555 1_555 yes
H15 C17 H16 107.8(7) 1_555 1_555 1_555 yes
C17 C18 C19 112.2(9) 1_555 1_555 1_555 yes
C17 C18 C23 130.2(8) 1_555 1_555 1_555 yes
C19 C18 C23 115.0(6) 1_555 1_555 1_555 yes
C18 C19 C20 122.9(9) 1_555 1_555 1_555 yes
C18 C19 F 118.7(8) 1_555 1_555 1_555 yes
C20 C19 F 118.0(8) 1_555 1_555 1_555 yes
C19 C20 C21 119.8(6) 1_555 1_555 1_555 yes
C19 C20 F1 120.2(8) 1_555 1_555 1_555 yes
C21 C20 F1 120.0(8) 1_555 1_555 1_555 yes
C20 C21 C22 119.2(6) 1_555 1_555 1_555 yes
C20 C21 F2 120.3(9) 1_555 1_555 1_555 yes
C22 C21 F2 120.5(9) 1_555 1_555 1_555 yes
C21 C22 C23 120.4(8) 1_555 1_555 1_555 yes
C21 C22 F3 119.7(8) 1_555 1_555 1_555 yes
C23 C22 F3 119.8(8) 1_555 1_555 1_555 yes
C18 C23 C22 121.4(9) 1_555 1_555 1_555 yes
C18 C23 F4 119.0(8) 1_555 1_555 1_555 yes
C22 C23 F4 118.6(9) 1_555 1_555 1_555 yes
C14 N C15 116.0(14) 1_555 1_555 1_555 yes
C14 N H 110.0(3) 1_555 1_555 1_555 yes
C15 N H 109.47(31) 1_555 1_555 1_555 yes
C13 O C14 103.2(16) 1_555 1_555 1_555 yes
C16 O2 H10 115(7) 1_555 1_555 1_555 yes
C25 C24 C36 100.2(5) 1_555 1_555 1_555 yes
C25 C24 C37 118.9(7) 1_555 1_555 1_555 yes
C36 C24 C37 113.3(7) 1_555 1_555 1_555 yes
C25 C24 H18 108.0(8) 1_555 1_555 1_555 yes
C36 C24 H18 107.9(8) 1_555 1_555 1_555 yes
C37 C24 H18 107.9(6) 1_555 1_555 1_555 yes
C24 C25 C26 131.8(6) 1_555 1_555 1_555 yes
C24 C25 C30 108.6(5) 1_555 1_555 1_555 yes
C26 C25 C30 119.6(6) 1_555 1_555 1_555 yes
C25 C26 C27 119.9(6) 1_555 1_555 1_555 yes
C25 C26 H19 120.0(7) 1_555 1_555 1_555 yes
C27 C26 H19 120.1(6) 1_555 1_555 1_555 yes
C26 C27 C28 119.9(5) 1_555 1_555 1_555 yes
C26 C27 H20 119.8(8) 1_555 1_555 1_555 yes
C28 C27 H20 120.0(7) 1_555 1_555 1_555 yes
C27 C28 C29 119.7(7) 1_555 1_555 1_555 yes
C27 C28 H21 119.8(7) 1_555 1_555 1_555 yes
C29 C28 H21 119.8(8) 1_555 1_555 1_555 yes
C28 C29 C30 119.8(7) 1_555 1_555 1_555 yes
C28 C29 H22 120.3(6) 1_555 1_555 1_555 yes
C30 C29 H22 119.7(8) 1_555 1_555 1_555 yes
C25 C30 C29 119.6(8) 1_555 1_555 1_555 yes
C25 C30 C31 111.4(6) 1_555 1_555 1_555 yes
C29 C30 C31 127.0(8) 1_555 1_555 1_555 yes
C30 C31 C32 127.3(5) 1_555 1_555 1_555 yes
C30 C31 C36 112.7(7) 1_555 1_555 1_555 yes
C32 C31 C36 119.6(7) 1_555 1_555 1_555 yes
C31 C32 C33 119.5(6) 1_555 1_555 1_555 yes
C31 C32 H23 119.6(8) 1_555 1_555 1_555 yes
C33 C32 H23 119.7(9) 1_555 1_555 1_555 yes
C32 C33 C34 120.5(6) 1_555 1_555 1_555 yes
C32 C33 H24 119.7(6) 1_555 1_555 1_555 yes
C34 C33 H24 119.7(8) 1_555 1_555 1_555 yes
C33 C34 C35 120.4(6) 1_555 1_555 1_555 yes
C33 C34 H25 119.9(6) 1_555 1_555 1_555 yes
C35 C34 H25 119.8(6) 1_555 1_555 1_555 yes
C34 C35 C36 119.8(6) 1_555 1_555 1_555 yes
C34 C35 H26 120.1(7) 1_555 1_555 1_555 yes
C36 C35 H26 119.9(7) 1_555 1_555 1_555 yes
C24 C36 C31 106.4(5) 1_555 1_555 1_555 yes
C24 C36 C35 132.5(8) 1_555 1_555 1_555 yes
C31 C36 C35 119.5(6) 1_555 1_555 1_555 yes
C24 C37 H28 109.3(6) 1_555 1_555 1_555 yes
C24 C37 H29 108.5(6) 1_555 1_555 1_555 yes
H28 C37 H29 109.5(6) 1_555 1_555 1_555 yes
C24 C37 O4 110.8(7) 1_555 1_555 1_555 yes
H28 C37 O4 108.4(8) 1_555 1_555 1_555 yes
H29 C37 O4 110.3(8) 1_555 1_555 1_555 yes
N1 C38 O4 116.3(7) 1_555 1_555 1_555 yes
N1 C38 O5 120.3(10) 1_555 1_555 1_555 yes
O4 C38 O5 119.6(10) 1_555 1_555 1_555 yes
C40 C39 H31 106.0(8) 1_555 1_555 1_555 yes
C39 C40 O6 115.6(8) 1_555 1_555 1_555 yes
C39 C40 O7 113.3(7) 1_555 1_555 1_555 yes
O6 C40 O7 118.5(7) 1_555 1_555 1_555 yes
C42 C41 H32 107.2(8) 1_555 1_555 1_555 yes
C42 C41 H33 106.8(8) 1_555 1_555 1_555 yes
H32 C41 H33 107.4(6) 1_555 1_555 1_555 yes
C41 C42 C43 111.8(8) 1_555 1_555 1_555 yes
C41 C42 C47 130.4(8) 1_555 1_555 1_555 yes
C43 C42 C47 117.0(6) 1_555 1_555 1_555 yes
C42 C43 C44 121.0(8) 1_555 1_555 1_555 yes
C42 C43 F5 119.5(9) 1_555 1_555 1_555 yes
C44 C43 F5 119.2(9) 1_555 1_555 1_555 yes
C43 C44 C45 120.5(7) 1_555 1_555 1_555 yes
C43 C44 F6 120.0(9) 1_555 1_555 1_555 yes
C45 C44 F6 119.4(9) 1_555 1_555 1_555 yes
C44 C45 C46 120.0(6) 1_555 1_555 1_555 yes
C44 C45 F7 119.3(8) 1_555 1_555 1_555 yes
C46 C45 F7 120.6(8) 1_555 1_555 1_555 yes
C45 C46 C47 120.1(8) 1_555 1_555 1_555 yes
C45 C46 F8 120.1(8) 1_555 1_555 1_555 yes
C47 C46 F8 119.7(8) 1_555 1_555 1_555 yes
C42 C47 C46 120.3(9) 1_555 1_555 1_555 yes
C42 C47 F9 119.7(9) 1_555 1_555 1_555 yes
C46 C47 F9 119.5(9) 1_555 1_555 1_555 yes
C38 N1 H17 108.93(31) 1_555 1_555 1_555 yes
C37 O4 C38 96.2(21) 1_555 1_555 1_555 yes
C40 O7 H27 116.4(18) 1_555 1_555 1_555 yes

loop_
_geom_bond_atom_site_label_1
_geom_bond_atom_site_label_2
_geom_bond_distance
_geom_bond_site_symmetry_1
_geom_bond_site_symmetry_2
_geom_bond_publ_flag
C C1 1.538(7) 1_555 1_555 yes
C C12 1.537(9) 1_555 1_555 yes
C C13 1.583(9) 1_555 1_555 yes
C H1 1.105(9) 1_555 1_555 yes
C1 C 1.538(7) 1_555 1_555 yes
C1 C2 1.336(9) 1_555 1_555 yes
C1 C6 1.377(9) 1_555 1_555 yes
C2 C1 1.336(9) 1_555 1_555 yes
C2 C3 1.342(8) 1_555 1_555 yes
C2 H2 1.095(8) 1_555 1_555 yes
C3 C2 1.342(8) 1_555 1_555 yes
C3 C4 1.345(8) 1_555 1_555 yes
C3 H3 1.100(8) 1_555 1_555 yes
C4 C3 1.345(8) 1_555 1_555 yes
C4 C5 1.344(8) 1_555 1_555 yes
C4 H4 1.103(8) 1_555 1_555 yes
C5 C4 1.344(8) 1_555 1_555 yes
C5 C6 1.335(8) 1_555 1_555 yes
C5 H5 1.094(8) 1_555 1_555 yes
C6 C1 1.377(9) 1_555 1_555 yes
C6 C5 1.335(8) 1_555 1_555 yes
C6 C7 1.336(9) 1_555 1_555 yes
C7 C6 1.336(9) 1_555 1_555 yes
C7 C8 1.334(9) 1_555 1_555 yes
C7 C12 1.347(9) 1_555 1_555 yes
C8 C7 1.334(9) 1_555 1_555 yes
C8 C9 1.336(9) 1_555 1_555 yes
C8 H6 1.100(9) 1_555 1_555 yes
C9 C8 1.336(9) 1_555 1_555 yes
C9 C10 1.338(9) 1_555 1_555 yes
C9 H7 1.096(8) 1_555 1_555 yes
C10 C9 1.338(9) 1_555 1_555 yes
C10 C11 1.337(8) 1_555 1_555 yes
C10 H8 1.097(9) 1_555 1_555 yes
C11 C10 1.337(8) 1_555 1_555 yes
C11 C12 1.333(9) 1_555 1_555 yes
C11 H9 1.102(9) 1_555 1_555 yes
C12 C 1.537(9) 1_555 1_555 yes
C12 C7 1.347(9) 1_555 1_555 yes
C12 C11 1.333(9) 1_555 1_555 yes
C13 C 1.583(9) 1_555 1_555 yes
C13 H11 0.980(11) 1_555 1_555 yes
C13 H12 1.106(8) 1_555 1_555 yes
C13 O 1.448(10) 1_555 1_555 yes
C14 N 1.525(10) 1_555 1_555 yes
C14 O 1.418(10) 1_555 1_555 yes
C14 O1 1.223(10) 1_555 1_555 yes
C15 C16 1.535(10) 1_555 1_555 yes
C15 C17 1.576(8) 1_555 1_555 yes
C15 H13 1.091(13) 1_555 1_555 yes
C15 N 1.482(8) 1_555 1_555 yes
C16 C15 1.535(10) 1_555 1_555 yes
C16 O2 1.35(8) 1_555 1_555 yes
C16 O3 1.51(15) 1_555 1_555 yes
C17 C15 1.576(8) 1_555 1_555 yes
C17 C18 1.554(10) 1_555 1_555 yes
C17 H15 1.097(8) 1_555 1_555 yes
C17 H16 1.097(8) 1_555 1_555 yes
C18 C17 1.554(10) 1_555 1_555 yes
C18 C19 1.351(10) 1_555 1_555 yes
C18 C23 1.354(10) 1_555 1_555 yes
C19 C18 1.351(10) 1_555 1_555 yes
C19 C20 1.339(10) 1_555 1_555 yes
C19 F 1.428(10) 1_555 1_555 yes
C20 C19 1.339(10) 1_555 1_555 yes
C20 C21 1.327(10) 1_555 1_555 yes
C20 F1 1.430(10) 1_555 1_555 yes
C21 C20 1.327(10) 1_555 1_555 yes
C21 C22 1.332(10) 1_555 1_555 yes
C21 F2 1.434(10) 1_555 1_555 yes
C22 C21 1.332(10) 1_555 1_555 yes
C22 C23 1.347(10) 1_555 1_555 yes
C22 F3 1.433(10) 1_555 1_555 yes
C23 C18 1.354(10) 1_555 1_555 yes
C23 C22 1.347(10) 1_555 1_555 yes
C23 F4 1.430(10) 1_555 1_555 yes
F C19 1.428(10) 1_555 1_555 yes
F1 C20 1.430(10) 1_555 1_555 yes
F2 C21 1.434(10) 1_555 1_555 yes
F3 C22 1.433(10) 1_555 1_555 yes
F4 C23 1.430(10) 1_555 1_555 yes
F4 H 1.84(8) 1_555 1_555 yes
F4 H15 1.76(3) 1_555 1_565 yes
F4 H16 1.78(9) 1_555 1_565 yes
H F4 1.84(8) 1_555 1_555 yes
H N 1.028(9) 1_555 1_555 yes
H1 C 1.105(9) 1_555 1_555 yes
H2 C2 1.095(8) 1_555 1_555 yes
H3 C3 1.100(8) 1_555 1_555 yes
H4 C4 1.103(8) 1_555 1_555 yes
H5 C5 1.094(8) 1_555 1_555 yes
H6 C8 1.100(9) 1_555 1_555 yes
H7 C9 1.096(8) 1_555 1_555 yes
H8 C10 1.097(9) 1_555 1_555 yes
H9 C11 1.102(9) 1_555 1_555 yes
H10 O2 1.004(10) 1_555 1_555 yes
H11 C13 0.980(11) 1_555 1_555 yes
H12 C13 1.106(8) 1_555 1_555 yes
H13 C15 1.091(13) 1_555 1_555 yes
H15 C17 1.097(8) 1_555 1_555 yes
H15 F4 1.76(3) 1_555 1_545 yes
H15 F8 1.72(7) 1_555 2_657 yes
H16 C17 1.097(8) 1_555 1_555 yes
H16 F4 1.78(9) 1_555 1_545 yes
N C14 1.525(10) 1_555 1_555 yes
N C15 1.482(8) 1_555 1_555 yes
N H 1.028(9) 1_555 1_555 yes
O C13 1.448(10) 1_555 1_555 yes
O C14 1.418(10) 1_555 1_555 yes
O1 C14 1.223(10) 1_555 1_555 yes
O2 C16 1.35(8) 1_555 1_555 yes
O2 H10 1.004(10) 1_555 1_555 yes
O3 C16 1.51(15) 1_555 1_555 yes
C24 C25 1.545(8) 1_555 1_555 yes
C24 C36 1.531(9) 1_555 1_555 yes
C24 C37 1.564(9) 1_555 1_555 yes
C24 H18 1.099(9) 1_555 1_555 yes
C25 C24 1.545(8) 1_555 1_555 yes
C25 C26 1.338(8) 1_555 1_555 yes
C25 C30 1.342(9) 1_555 1_555 yes
C26 C25 1.338(8) 1_555 1_555 yes
C26 C27 1.341(8) 1_555 1_555 yes
C26 H19 1.103(8) 1_555 1_555 yes
C27 C26 1.341(8) 1_555 1_555 yes
C27 C28 1.342(9) 1_555 1_555 yes
C27 H20 1.101(8) 1_555 1_555 yes
C28 C27 1.342(9) 1_555 1_555 yes
C28 C29 1.341(9) 1_555 1_555 yes
C28 H21 1.098(8) 1_555 1_555 yes
C29 C28 1.341(9) 1_555 1_555 yes
C29 C30 1.337(9) 1_555 1_555 yes
C29 H22 1.098(8) 1_555 1_555 yes
C30 C25 1.342(9) 1_555 1_555 yes
C30 C29 1.337(9) 1_555 1_555 yes
C30 C31 1.335(9) 1_555 1_555 yes
C31 C30 1.335(9) 1_555 1_555 yes
C31 C32 1.335(9) 1_555 1_555 yes
C31 C36 1.380(9) 1_555 1_555 yes
C32 C31 1.335(9) 1_555 1_555 yes
C32 C33 1.343(9) 1_555 1_555 yes
C32 H23 1.095(9) 1_555 1_555 yes
C33 C32 1.343(9) 1_555 1_555 yes
C33 C34 1.345(8) 1_555 1_555 yes
C33 H24 1.099(8) 1_555 1_555 yes
C34 C33 1.345(8) 1_555 1_555 yes
C34 C35 1.342(8) 1_555 1_555 yes
C34 H25 1.101(8) 1_555 1_555 yes
C35 C34 1.342(8) 1_555 1_555 yes
C35 C36 1.334(9) 1_555 1_555 yes
C35 H26 1.098(8) 1_555 1_555 yes
C36 C24 1.531(9) 1_555 1_555 yes
C36 C31 1.380(9) 1_555 1_555 yes
C36 C35 1.334(9) 1_555 1_555 yes
C37 C24 1.564(9) 1_555 1_555 yes
C37 H28 1.089(7) 1_555 1_555 yes
C37 H29 1.103(8) 1_555 1_555 yes
C37 O4 1.428(10) 1_555 1_555 yes
C38 N1 1.489(10) 1_555 1_555 yes
C38 O4 1.386(10) 1_555 1_555 yes
C38 O5 1.200(10) 1_555 1_555 yes
C39 C40 1.554(10) 1_555 1_555 yes
C39 C41 1.579(8) 1_555 1_555 yes
C39 H31 1.098(8) 1_555 1_555 yes
C39 N1 1.538(8) 1_555 1_555 yes
C40 C39 1.554(10) 1_555 1_555 yes
C40 O6 1.211(10) 1_555 1_555 yes
C40 O7 1.369(10) 1_555 1_555 yes
C41 C39 1.579(8) 1_555 1_555 yes
C41 C42 1.544(10) 1_555 1_555 yes
C41 H32 1.085(8) 1_555 1_555 yes
C41 H33 1.118(8) 1_555 1_555 yes
C42 C41 1.544(10) 1_555 1_555 yes
C42 C43 1.346(10) 1_555 1_555 yes
C42 C47 1.382(10) 1_555 1_555 yes
C43 C42 1.346(10) 1_555 1_555 yes
C43 C44 1.340(10) 1_555 1_555 yes
C43 F5 1.428(10) 1_555 1_555 yes
C44 C43 1.340(10) 1_555 1_555 yes
C44 C45 1.330(10) 1_555 1_555 yes
C44 F6 1.430(10) 1_555 1_555 yes
C45 C44 1.330(10) 1_555 1_555 yes
C45 C46 1.338(10) 1_555 1_555 yes
C45 F7 1.428(10) 1_555 1_555 yes
C46 C45 1.338(10) 1_555 1_555 yes
C46 C47 1.337(10) 1_555 1_555 yes
C46 F8 1.428(10) 1_555 1_555 yes
C47 C42 1.382(10) 1_555 1_555 yes
C47 C46 1.337(10) 1_555 1_555 yes
C47 F9 1.431(10) 1_555 1_555 yes
F5 C43 1.428(10) 1_555 1_555 yes
F6 C44 1.430(10) 1_555 1_555 yes
F7 C45 1.428(10) 1_555 1_555 yes
F8 H15 1.72(7) 1_555 2_647 yes
F8 C46 1.428(10) 1_555 1_555 yes
F9 C47 1.431(10) 1_555 1_555 yes
H17 N1 1.008(8) 1_555 1_555 yes
H18 C24 1.099(9) 1_555 1_555 yes
H19 C26 1.103(8) 1_555 1_555 yes
H20 C27 1.101(8) 1_555 1_555 yes
H21 C28 1.098(8) 1_555 1_555 yes
H22 C29 1.098(8) 1_555 1_555 yes
H23 C32 1.095(9) 1_555 1_555 yes
H24 C33 1.099(8) 1_555 1_555 yes
H25 C34 1.101(8) 1_555 1_555 yes
H26 C35 1.098(8) 1_555 1_555 yes
H27 O7 1.024(10) 1_555 1_555 yes
H28 C37 1.089(7) 1_555 1_555 yes
H29 C37 1.103(8) 1_555 1_555 yes
H31 C39 1.098(8) 1_555 1_555 yes
H32 C41 1.085(8) 1_555 1_555 yes
H33 C41 1.118(8) 1_555 1_555 yes
N1 C38 1.489(10) 1_555 1_555 yes
N1 C39 1.538(8) 1_555 1_555 yes
N1 H17 1.008(8) 1_555 1_555 yes
O4 C37 1.428(10) 1_555 1_555 yes
O4 C38 1.386(10) 1_555 1_555 yes
O5 C38 1.200(10) 1_555 1_555 yes
O6 C40 1.211(10) 1_555 1_555 yes
O7 C40 1.369(10) 1_555 1_555 yes
O7 H27 1.024(10) 1_555 1_555 yes
